data_2004560
loop_
_publ_author_name
'Fl\"orke, U.'
'Haupt, H.-J.'
'Jones, P. G.'

_publ_section_title
;
 Trifluoromethyl(triphenylphosphine)gold(I)
;
_journal_issue 3
_journal_name_full 'Acta Crystallographica Section C'
_journal_page_first 609
_journal_page_last 611
_journal_paper_doi 10.1107/S0108270195014880
_journal_volume 52
_journal_year 1996
_chemical_formula_iupac '[Au (C F3) (C18 H15 P)]'
_chemical_formula_sum 'C19 H15 Au F3 P'
_chemical_formula_weight 528.25
_chemical_name_systematic
;
 (trifluoromethyl)triphenylphosphinegold(I)
;
_space_group_IT_number 14
_symmetry_cell_setting monoclinic
_symmetry_space_group_name_Hall '-P 2ybc'
_symmetry_space_group_name_H-M 'P 1 21/c 1'
_audit_creation_method SHELXL
_cell_angle_alpha 90.00
_cell_angle_beta 104.953(10)
_cell_angle_gamma 90.00
_cell_formula_units_Z 4
_cell_length_a 9.1029(14)
_cell_length_b 11.395(2)
_cell_length_c 17.490(2)
_cell_measurement_reflns_used 59
_cell_measurement_temperature 173(2)
_cell_measurement_theta_max 12.5
_cell_measurement_theta_min 5
_cell_volume 1752.8(5)
_computing_structure_refinement 'SHELXL93 (Sheldrick, 1993)'
_computing_structure_solution 'SHELXTL-Plus (Sheldrick, 1991)'
_diffrn_ambient_temperature 173(2)
_diffrn_measurement_device 'Siemens P4'
_diffrn_measurement_method \w-scans
_diffrn_radiation_monochromator graphite
_diffrn_radiation_source 'fine-focus sealed tube'
_diffrn_radiation_type MoK\a
_diffrn_radiation_wavelength 0.71073
_diffrn_reflns_av_R_equivalents 0.0265
_diffrn_reflns_av_sigmaI/netI 0.0327
_diffrn_reflns_limit_h_max 11
_diffrn_reflns_limit_h_min -10
_diffrn_reflns_limit_k_max 14
_diffrn_reflns_limit_k_min -14
_diffrn_reflns_limit_l_max 22
_diffrn_reflns_limit_l_min -21
_diffrn_reflns_number 8307
_diffrn_reflns_theta_max 27.49
_diffrn_reflns_theta_min 3.00
_diffrn_standards_decay_% 0
_diffrn_standards_interval_count 247
_diffrn_standards_number 3
_exptl_absorpt_coefficient_mu 8.511
_exptl_absorpt_correction_T_max 0.937
_exptl_absorpt_correction_T_min 0.682
_exptl_absorpt_correction_type '\y scans (North, Phillips & Matthews, 1968)'
_exptl_crystal_colour 'pale amber'
_exptl_crystal_density_diffrn 2.002
_exptl_crystal_density_meas ?
_exptl_crystal_description prism
_exptl_crystal_F_000 1000
_exptl_crystal_size_max 0.52
_exptl_crystal_size_mid 0.26
_exptl_crystal_size_min 0.25
_refine_diff_density_max 0.885
_refine_diff_density_min -0.757
_refine_ls_extinction_coef 0.00113(11)
_refine_ls_extinction_method 'SHELXL93 (Sheldrick, 1993)'
_refine_ls_goodness_of_fit_all 0.924
_refine_ls_goodness_of_fit_obs 0.994
_refine_ls_hydrogen_treatment 'H atoms riding'
_refine_ls_matrix_type full
_refine_ls_number_parameters 218
_refine_ls_number_reflns 4013
_refine_ls_number_restraints 60
_refine_ls_restrained_S_all 0.920
_refine_ls_restrained_S_obs 0.988
_refine_ls_R_factor_all 0.0317
_refine_ls_R_factor_obs 0.0227
_refine_ls_shift/esd_max 0.001
_refine_ls_shift/esd_mean 0.000
_refine_ls_structure_factor_coef Fsqd
_refine_ls_weighting_details 'w = 1/[\s^2^(Fo^2^)+(0.0289P)^2^] where P=(Fo^2^+2Fc^2^)/3'
_refine_ls_weighting_scheme calc
_refine_ls_wR_factor_all 0.0514
_refine_ls_wR_factor_obs 0.0496
_reflns_number_observed 3266
_reflns_number_total 4013
_reflns_observed_criterion >2sigma(I)
_cod_data_source_file ab1330.cif
_cod_data_source_block I
_cod_depositor_comments
;
The following automatic conversions were performed:

'_exptl_crystal_density_meas' value 'not measured' was changed to '?'
- the value is perceived as not measured.

Automatic conversion script
Id: cif_fix_values 3008 2015-01-20 13:52:24Z robertas 

The following automatic conversions were performed:

'_refine_ls_weighting_scheme' value 'calc w =
1/[\s^2^(Fo^2^)+(0.0289P)^2^] where P=(Fo^2^+2Fc^2^)/3' was changed
to 'calc'. New tag '_refine_ls_weighting_details' was created. The
value of the new tag was set to 'w = 1/[\s^2^(Fo^2^)+(0.0289P)^2^]
where P=(Fo^2^+2Fc^2^)/3'.

Automatic conversion script
Id: cif_fix_values 3143 2015-03-26 13:38:13Z robertas 
;
_cod_original_cell_volume 1752.8(4)
_cod_original_sg_symbol_H-M 'P 21/c'
_cod_database_code 2004560

loop_
_symmetry_equiv_pos_as_xyz
'x, y, z'
'-x, y+1/2, -z+1/2'
'-x, -y, -z'
'x, -y-1/2, z-1/2'

loop_
_atom_site_aniso_label
_atom_site_aniso_U_11
_atom_site_aniso_U_22
_atom_site_aniso_U_33
_atom_site_aniso_U_12
_atom_site_aniso_U_13
_atom_site_aniso_U_23
Au 0.02902(8) 0.02611(8) 0.03684(9) -0.00314(6) 0.01025(5) 0.00208(6)
P 0.0254(4) 0.0285(5) 0.0368(5) -0.0041(4) 0.0094(4) 0.0023(4)
C1 0.037(2) 0.027(2) 0.040(2) -0.003(2) 0.010(2) 0.0023(15)
F1 0.231(5) 0.068(2) 0.088(2) -0.066(3) 0.109(3) -0.020(2)
F2 0.071(2) 0.106(3) 0.076(2) -0.059(2) -0.005(2) 0.022(2)
F3 0.075(2) 0.039(2) 0.180(4) 0.003(2) 0.029(2) 0.031(2)
C11 0.029(2) 0.027(2) 0.039(2) -0.0042(15) 0.010(2) 0.0000(15)
C12 0.031(2) 0.050(2) 0.045(2) -0.012(2) 0.010(2) 0.008(2)
C13 0.035(2) 0.059(3) 0.046(2) -0.011(2) 0.006(2) 0.004(2)
C14 0.047(2) 0.040(2) 0.038(2) -0.003(2) 0.012(2) 0.001(2)
C15 0.047(2) 0.040(2) 0.038(2) -0.011(2) 0.018(2) 0.001(2)
C16 0.032(2) 0.033(2) 0.046(2) -0.009(2) 0.013(2) -0.002(2)
C21 0.026(2) 0.041(2) 0.030(2) -0.002(2) 0.0088(15) 0.003(2)
C22 0.032(2) 0.046(2) 0.058(3) -0.008(2) 0.014(2) -0.003(2)
C23 0.033(2) 0.073(3) 0.054(3) -0.014(2) 0.004(2) -0.001(2)
C24 0.026(2) 0.095(4) 0.047(3) 0.003(2) 0.006(2) 0.013(3)
C25 0.040(2) 0.075(3) 0.059(3) 0.020(2) 0.018(2) 0.007(2)
C26 0.038(2) 0.049(2) 0.045(2) 0.004(2) 0.014(2) -0.001(2)
C31 0.024(2) 0.031(2) 0.045(2) -0.0069(14) 0.013(2) -0.001(2)
C32 0.033(2) 0.033(2) 0.055(2) -0.004(2) 0.016(2) 0.003(2)
C33 0.039(2) 0.034(2) 0.069(3) 0.000(2) 0.019(2) -0.002(2)
C34 0.051(3) 0.043(2) 0.077(3) -0.005(2) 0.035(2) -0.014(2)
C35 0.059(3) 0.048(2) 0.049(2) -0.010(2) 0.026(2) -0.010(2)
C36 0.038(2) 0.039(2) 0.046(2) -0.004(2) 0.016(2) 0.002(2)

loop_
_atom_site_label
_atom_site_occupancy
_atom_site_fract_x
_atom_site_fract_y
_atom_site_fract_z
_atom_site_U_iso_or_equiv
_atom_site_thermal_displace_type
_atom_site_calc_flag
_atom_site_refinement_flags
_atom_site_type_symbol
Au 1 .67740(2) .438407(12) .400805(8) .03033(6) Uani d . Au
P 1 .58455(11) .26670(8) .43719(6) .0300(2) Uani d . P
C1 1 .7643(5) .5897(3) .3672(2) .0346(8) Uani d . C
F1 1 .8052(6) .5860(3) .3002(2) .116(2) Uani d . F
F2 1 .8875(4) .6311(3) .4190(2) .0891(11) Uani d . F
F3 1 .6733(4) .6819(3) .3565(3) .0987(12) Uani d . F
C11 1 .6521(4) .2336(3) .5414(2) .0317(8) Uani d DU C
C12 1 .8012(4) .2638(4) .5800(2) .0419(10) Uani d DU C
H12 1 .8604(4) .3081(4) .5529(2) .050 Uiso calc R H
C13 1 .8636(5) .2298(4) .6577(2) .0477(10) Uani d DU C
H13 1 .9650(5) .2511(4) .6839(2) .057 Uiso calc R H
C14 1 .7774(5) .1645(3) .6970(2) .0417(9) Uani d DU C
H14 1 .8206(5) .1394(3) .7498(2) .050 Uiso calc R H
C15 1 .6287(5) .1359(3) .6596(2) .0402(9) Uani d DU C
H15 1 .5693(5) .0925(3) .6871(2) .048 Uiso calc R H
C16 1 .5659(4) .1702(3) .5821(2) .0367(8) Uani d DU C
H16 1 .4636(4) .1504(3) .5567(2) .044 Uiso calc R H
C21 1 .3790(4) .2620(3) .4137(2) .0322(8) Uani d DU C
C22 1 .2986(4) .1582(4) .3938(3) .0449(10) Uani d DU C
H22 1 .3514(4) .0875(4) .3899(3) .054 Uiso calc R H
C23 1 .1422(5) .1571(5) .3795(3) .0547(12) Uani d DU C
H23 1 .0876(5) .0859(5) .3655(3) .066 Uiso calc R H
C24 1 .0661(5) .2587(5) .3856(3) .0566(12) Uani d DU C
H24 1 -.0413(5) .2574(5) .3770(3) .068 Uiso calc R H
C25 1 .1436(5) .3627(5) .4042(3) .0570(12) Uani d DU C
H25 1 .0894(5) .4329(5) .4078(3) .068 Uiso calc R H
C26 1 .3012(5) .3656(4) .4177(2) .0433(10) Uani d DU C
H26 1 .3548(5) .4376(4) .4295(2) .052 Uiso calc R H
C31 1 .6453(4) .1431(3) .3872(2) .0324(8) Uani d DU C
C32 1 .7366(5) .0530(3) .4278(3) .0397(9) Uani d DU C
H32 1 .7649(5) .0519(3) .4840(3) .048 Uiso calc R H
C33 1 .7860(5) -.0350(4) .3857(3) .0462(10) Uani d DU C
H33 1 .8467(5) -.0973(4) .4132(3) .055 Uiso calc R H
C34 1 .7474(5) -.0328(4) .3038(3) .0534(12) Uani d DU C
H34 1 .7819(5) -.0932(4) .2753(3) .064 Uiso calc R H
C35 1 .6600(5) .0562(4) .2639(3) .0494(10) Uani d DU C
H35 1 .6347(5) .0580(4) .2077(3) .059 Uiso calc R H
C36 1 .6076(5) .1445(3) .3052(2) .0403(9) Uani d DU C
H36 1 .5459(5) .2058(3) .2771(2) .048 Uiso calc R H

loop_
_atom_type_symbol
_atom_type_description
_atom_type_scat_dispersion_real
_atom_type_scat_dispersion_imag
_atom_type_scat_source
C C 0.0033 0.0016 'International Tables Vol C Tables 4.2.6.8 and 6.1.1.4'
H H 0.0000 0.0000 'International Tables Vol C Tables 4.2.6.8 and 6.1.1.4'
F F 0.0171 0.0103 'International Tables Vol C Tables 4.2.6.8 and 6.1.1.4'
P P 0.1023 0.0942 'International Tables Vol C Tables 4.2.6.8 and 6.1.1.4'
Au Au -2.0133 8.8022 'International Tables Vol C Tables 4.2.6.8 and 6.1.1.4'

loop_
_geom_angle_atom_site_label_1
_geom_angle_atom_site_label_2
_geom_angle_atom_site_label_3
_geom_angle
_geom_angle_publ_flag
C1 Au P 178.56(11) y
C11 P C21 106.6(2) y
C11 P C31 104.9(2) y
C21 P C31 107.0(2) y
C11 P Au 113.92(12) y
C21 P Au 113.38(13) y
C31 P Au 110.45(12) y
F1 C1 F3 102.2(4) n
F1 C1 F2 103.6(4) n
F3 C1 F2 101.6(3) n
F1 C1 Au 116.6(3) n
F3 C1 Au 115.8(3) n
F2 C1 Au 115.0(3) n
C16 C11 C12 119.1(4) n
C16 C11 P 122.4(3) n
C12 C11 P 118.2(3) n
C13 C12 C11 120.5(4) n
C14 C13 C12 119.7(4) n
C15 C14 C13 120.2(4) n
C14 C15 C16 120.2(4) n
C15 C16 C11 120.2(4) n
C26 C21 C22 119.6(4) n
C26 C21 P 118.4(3) n
C22 C21 P 122.0(3) n
C23 C22 C21 120.4(4) n
C24 C23 C22 119.9(5) n
C23 C24 C25 120.6(4) n
C24 C25 C26 120.3(5) n
C21 C26 C25 119.2(4) n
C36 C31 C32 119.4(4) n
C36 C31 P 117.6(3) n
C32 C31 P 122.8(3) n
C33 C32 C31 119.7(4) n
C34 C33 C32 120.4(4) n
C35 C34 C33 120.1(4) n
C34 C35 C36 120.3(4) n
C31 C36 C35 120.1(4) n

loop_
_geom_bond_atom_site_label_1
_geom_bond_atom_site_label_2
_geom_bond_distance
_geom_bond_publ_flag
Au C1 2.045(4) y
Au P 2.2859(9) y
P C11 1.806(4) y
P C21 1.810(4) y
P C31 1.817(4) y
C1 F1 1.318(5) y
C1 F3 1.321(5) y
C1 F2 1.333(5) y
C11 C16 1.390(5) n
C11 C12 1.394(5) n
C12 C13 1.386(6) n
C13 C14 1.385(5) n
C14 C15 1.382(5) n
C15 C16 1.383(5) n
C21 C26 1.387(5) n
C21 C22 1.388(5) n
C22 C23 1.380(6) n
C23 C24 1.368(7) n
C24 C25 1.374(7) n
C25 C26 1.394(6) n
C31 C36 1.386(5) n
C31 C32 1.395(5) n
C32 C33 1.386(5) n
C33 C34 1.385(6) n
C34 C35 1.364(6) n
C35 C36 1.392(6) n
